data_1568057
loop_
_publ_author_name
'Tajima, Keita'
'Matsuo, Kyohei'
'Yamada, Hiroko'
'Fukui, Norihito'
'Shinokubo, Hiroshi'

_publ_section_title
;
 Diazazethrene bisimide: a strongly electron-accepting &#x3c0;-system
 synthesized <i>via</i> the incorporation of both imide substituents and
 imine-type nitrogen atoms into zethrene.
;
_journal_issue 3
_journal_name_full 'Chemical science'
_journal_page_first 635
_journal_page_last 642
_journal_paper_doi 10.1039/d2sc05992d
_journal_volume 14
_journal_year 2023
_chemical_formula_sum 'C50 H34 Cl2 N4 O4'
_chemical_formula_weight 825.71
_space_group_crystal_system triclinic
_space_group_IT_number 2
_space_group_name_Hall '-P 1'
_space_group_name_H-M_alt 'P -1'
_atom_sites_solution_hydrogens geom
_audit_creation_method SHELXL-2018/3
_audit_update_record
;
2022-10-05 deposited with the CCDC.	2022-12-06 downloaded from the CCDC.
;
_cell_angle_alpha 102.210(5)
_cell_angle_beta 97.445(4)
_cell_angle_gamma 96.128(4)
_cell_formula_units_Z 2
_cell_length_a 8.0994(3)
_cell_length_b 11.7159(8)
_cell_length_c 21.0793(12)
_cell_measurement_reflns_used 3643
_cell_measurement_temperature 93(2)
_cell_measurement_theta_max 29.8200
_cell_measurement_theta_min 1.9940
_cell_volume 1919.86(19)
_computing_structure_refinement 'SHELXL-2018/3 (Sheldrick, 2018)'
_diffrn_ambient_temperature 93(2)
_diffrn_measured_fraction_theta_full 0.983
_diffrn_measured_fraction_theta_max 0.976
_diffrn_measurement_device_type 'dtrek-CrysAlisPro-abstract goniometer imported rigaku-d*trek images'
_diffrn_radiation_type MoK\a
_diffrn_radiation_wavelength 0.71073
_diffrn_reflns_av_R_equivalents 0.0337
_diffrn_reflns_av_unetI/netI 0.0595
_diffrn_reflns_Laue_measured_fraction_full 0.983
_diffrn_reflns_Laue_measured_fraction_max 0.976
_diffrn_reflns_limit_h_max 9
_diffrn_reflns_limit_h_min -9
_diffrn_reflns_limit_k_max 14
_diffrn_reflns_limit_k_min -12
_diffrn_reflns_limit_l_max 25
_diffrn_reflns_limit_l_min -22
_diffrn_reflns_number 13996
_diffrn_reflns_point_group_measured_fraction_full 0.983
_diffrn_reflns_point_group_measured_fraction_max 0.976
_diffrn_reflns_theta_full 25.242
_diffrn_reflns_theta_max 25.999
_diffrn_reflns_theta_min 1.796
_diffrn_source 'fine-focus sealed X-ray tube'
_exptl_absorpt_coefficient_mu 0.225
_exptl_absorpt_correction_T_max 1.00000
_exptl_absorpt_correction_T_min 0.64482
_exptl_absorpt_correction_type multi-scan
_exptl_absorpt_process_details
;
CrysAlisPro 1.171.38.41 (Rigaku Oxford Diffraction, 2015)
Empirical absorption correction using spherical harmonics,
 implemented in SCALE3 ABSPACK scaling algorithm.
;
_exptl_crystal_colour blue
_exptl_crystal_density_diffrn 1.428
_exptl_crystal_description block
_exptl_crystal_F_000 856
_exptl_crystal_size_max 0.310
_exptl_crystal_size_mid 0.130
_exptl_crystal_size_min 0.070
_refine_diff_density_max 0.963
_refine_diff_density_min -0.463
_refine_diff_density_rms 0.082
_refine_ls_extinction_method none
_refine_ls_goodness_of_fit_ref 1.035
_refine_ls_hydrogen_treatment constr
_refine_ls_matrix_type full
_refine_ls_number_parameters 590
_refine_ls_number_reflns 7359
_refine_ls_number_restraints 192
_refine_ls_restrained_S_all 1.023
_refine_ls_R_factor_all 0.1216
_refine_ls_R_factor_gt 0.0840
_refine_ls_shift/su_max 0.000
_refine_ls_shift/su_mean 0.000
_refine_ls_structure_factor_coef Fsqd
_refine_ls_weighting_details 'w=1/[\s^2^(Fo^2^)+(0.1264P)^2^+2.1608P] where P=(Fo^2^+2Fc^2^)/3'
_refine_ls_weighting_scheme calc
_refine_ls_wR_factor_gt 0.2193
_refine_ls_wR_factor_ref 0.2513
_reflns_Friedel_coverage 0.000
_reflns_number_gt 4918
_reflns_number_total 7359
_reflns_threshold_expression 'I > 2\s(I)'
_cod_data_source_file d2sc05992d2.cif
_cod_data_source_block Mes
_cod_depositor_comments 'Adding full bibliography for 1568056--1568059.cif.'
_cod_database_code 1568057
_shelx_shelxl_version_number 2018/3
_shelx_space_group_comment
;
The symmetry employed for this shelxl refinement is uniquely defined
by the following loop, which should always be used as a source of
symmetry information in preference to the above space-group names.
They are only intended as comments.
;

loop_
_space_group_symop_operation_xyz
'x, y, z'
'-x, -y, -z'

loop_
_atom_site_label
_atom_site_type_symbol
_atom_site_fract_x
_atom_site_fract_y
_atom_site_fract_z
_atom_site_U_iso_or_equiv
_atom_site_adp_type
_atom_site_occupancy
_atom_site_site_symmetry_order
_atom_site_calc_flag
_atom_site_refinement_flags_posn
_atom_site_refinement_flags_adp
_atom_site_refinement_flags_occupancy
_atom_site_disorder_assembly
_atom_site_disorder_group
C1 C 0.8247(5) 0.7825(3) 0.66894(19) 0.0337(9) Uani 1 1 d . . . . .
C2 C 0.8088(5) 0.8516(4) 0.7296(2) 0.0395(10) Uani 1 1 d . . . . .
H1 H 0.862528 0.928886 0.742279 0.047 Uiso 1 1 calc R U . . .
C3 C 0.7144(5) 0.8072(4) 0.7713(2) 0.0423(10) Uani 1 1 d . . . . .
H2 H 0.702707 0.855520 0.811087 0.051 Uiso 1 1 calc R U . . .
C4 C 0.6379(5) 0.6927(4) 0.7545(2) 0.0372(9) Uani 1 1 d . . . . .
C5 C 0.5648(5) 0.5036(4) 0.6721(2) 0.0362(9) Uani 1 1 d . . . . .
C6 C 0.5711(5) 0.4375(4) 0.6107(2) 0.0423(10) Uani 1 1 d . . . . .
H3 H 0.515081 0.360787 0.597794 0.051 Uiso 1 1 calc R U . . .
C7 C 0.6612(5) 0.4840(4) 0.5668(2) 0.0418(10) Uani 1 1 d . . . . .
H4 H 0.662757 0.438755 0.524946 0.050 Uiso 1 1 calc R U . . .
C8 C 0.7470(5) 0.5970(3) 0.5862(2) 0.0345(9) Uani 1 1 d . . . . .
C9 C 0.7385(5) 0.6669(4) 0.64803(19) 0.0338(9) Uani 1 1 d . . . . .
C10 C 0.6441(5) 0.6198(3) 0.6914(2) 0.0353(9) Uani 1 1 d . . . . .
C11 C 0.9382(5) 0.8278(3) 0.62801(18) 0.0312(8) Uani 1 1 d . . . . .
C12 C 0.8508(5) 0.6429(3) 0.5420(2) 0.0356(9) Uani 1 1 d . . . . .
C13 C 0.4795(4) 0.4567(3) 0.72129(19) 0.0311(8) Uani 1 1 d . . . . .
C14 C 0.1360(4) 0.2154(3) 0.83446(18) 0.0313(9) Uani 1 1 d . . . . .
C15 C 0.1514(5) 0.1468(4) 0.77369(19) 0.0363(9) Uani 1 1 d . . . . .
H5 H 0.095506 0.070055 0.760265 0.044 Uiso 1 1 calc R U . . .
C16 C 0.2494(5) 0.1915(4) 0.7328(2) 0.0381(9) Uani 1 1 d . . . . .
H6 H 0.262265 0.143541 0.693054 0.046 Uiso 1 1 calc R U . . .
C17 C 0.3270(5) 0.3054(4) 0.75044(19) 0.0362(9) Uani 1 1 d . . . . .
C18 C 0.3979(5) 0.4940(4) 0.8330(2) 0.0348(9) Uani 1 1 d . . . . .
C19 C 0.3900(5) 0.5601(4) 0.8946(2) 0.0449(11) Uani 1 1 d . . . . .
H7 H 0.446278 0.636726 0.907812 0.054 Uiso 1 1 calc R U . . .
C20 C 0.2988(5) 0.5140(4) 0.9378(2) 0.0423(10) Uani 1 1 d . . . . .
H8 H 0.295363 0.559442 0.979364 0.051 Uiso 1 1 calc R U . . .
C21 C 0.2135(5) 0.3999(3) 0.9180(2) 0.0342(9) Uani 1 1 d . . . . .
C22 C 0.2228(5) 0.3309(3) 0.85614(19) 0.0328(9) Uani 1 1 d . . . . .
C23 C 0.3190(5) 0.3779(4) 0.8134(2) 0.0364(9) Uani 1 1 d . . . . .
C24 C 0.0219(5) 0.1694(3) 0.87466(19) 0.0320(9) Uani 1 1 d . . . . .
C25 C 0.1123(5) 0.3530(3) 0.9625(2) 0.0323(9) Uani 1 1 d . . . . .
C26 C 0.4855(5) 0.5412(3) 0.7839(2) 0.0360(9) Uani 1 1 d . . . . .
C27 C 1.0571(4) 0.7967(3) 0.52578(17) 0.0284(8) Uani 1 1 d . . . . .
C28 C 0.9898(4) 0.8404(3) 0.47339(18) 0.0273(8) Uani 1 1 d . . . . .
C29 C 1.0972(4) 0.8762(3) 0.43298(18) 0.0308(8) Uani 1 1 d . . . . .
H9 H 1.053599 0.905726 0.397698 0.037 Uiso 1 1 calc R U . . .
C30 C 1.2675(4) 0.8691(3) 0.44374(19) 0.0324(9) Uani 1 1 d . . . . .
C31 C 1.3305(5) 0.8253(3) 0.49686(19) 0.0367(9) Uani 1 1 d . . . . .
H10 H 1.444871 0.820328 0.504716 0.044 Uiso 1 1 calc R U . . .
C32 C 1.2273(5) 0.7886(3) 0.53860(18) 0.0334(9) Uani 1 1 d . . . . .
C33 C 0.8062(4) 0.8489(3) 0.45842(19) 0.0334(9) Uani 1 1 d . . . . .
H11 H 0.785789 0.881284 0.420384 0.050 Uiso 1 1 calc R U . . .
H12 H 0.742786 0.771746 0.449995 0.050 Uiso 1 1 calc R U . . .
H13 H 0.772280 0.899132 0.495271 0.050 Uiso 1 1 calc R U . . .
C34 C 1.3816(5) 0.9075(4) 0.3987(2) 0.0394(10) Uani 1 1 d . . . . .
H14 H 1.494771 0.896484 0.413427 0.059 Uiso 1 1 calc R U . . .
H15 H 1.345101 0.861097 0.354771 0.059 Uiso 1 1 calc R U . . .
H16 H 1.377483 0.989240 0.399210 0.059 Uiso 1 1 calc R U . . .
C35 C 1.2972(5) 0.7401(4) 0.5953(2) 0.0482(11) Uani 1 1 d . . . . .
H17 H 1.416306 0.741139 0.596657 0.072 Uiso 1 1 calc R U . . .
H18 H 1.275483 0.787694 0.635579 0.072 Uiso 1 1 calc R U . . .
H19 H 1.244602 0.660569 0.589969 0.072 Uiso 1 1 calc R U . . .
C36 C -0.0847(4) 0.1950(3) 0.97966(18) 0.0278(8) Uani 1 1 d . . . . .
C37 C -0.0035(4) 0.1564(3) 1.03201(18) 0.0283(8) Uani 1 1 d . . . . .
C38 C -0.1010(4) 0.1193(3) 1.07539(18) 0.0300(8) Uani 1 1 d . . . . .
H20 H -0.048864 0.094480 1.111069 0.036 Uiso 1 1 calc R U . . .
C39 C -0.2738(5) 0.1182(3) 1.06693(19) 0.0326(9) Uani 1 1 d . . . . .
C40 C -0.3503(5) 0.1535(3) 1.01312(19) 0.0335(9) Uani 1 1 d . . . . .
H21 H -0.466571 0.150575 1.006266 0.040 Uiso 1 1 calc R U . . .
C41 C -0.2580(5) 0.1932(3) 0.96913(18) 0.0317(8) Uani 1 1 d . . . . .
C42 C 0.1829(4) 0.1545(3) 1.04281(19) 0.0328(9) Uani 1 1 d . . . . .
H22 H 0.231417 0.182618 1.008831 0.049 Uiso 1 1 calc R U . . .
H23 H 0.231423 0.204308 1.084812 0.049 Uiso 1 1 calc R U . . .
H24 H 0.204960 0.075244 1.041688 0.049 Uiso 1 1 calc R U . . .
C43 C -0.3759(5) 0.0803(4) 1.1157(2) 0.0415(10) Uani 1 1 d . . . . .
H25 H -0.302895 0.058860 1.149605 0.062 Uiso 1 1 calc R U . . .
H26 H -0.431984 0.144126 1.134872 0.062 Uiso 1 1 calc R U . . .
H27 H -0.457890 0.013669 1.093652 0.062 Uiso 1 1 calc R U . . .
C44 C -0.3448(5) 0.2320(4) 0.9113(2) 0.0460(11) Uani 1 1 d . . . . .
H28 H -0.262763 0.256620 0.886164 0.069 Uiso 1 1 calc R U . . .
H29 H -0.423219 0.167571 0.884214 0.069 Uiso 1 1 calc R U . . .
H30 H -0.403806 0.296694 0.926812 0.069 Uiso 1 1 calc R U . . .
C45 C 1.0142(4) 0.5436(3) 0.28677(13) 0.0294(12) Uani 0.823(3) 1 d G U P A 1
C46 C 0.9792(4) 0.4419(3) 0.23669(17) 0.0294(12) Uani 0.823(3) 1 d G U P A 1
C47 C 1.0432(4) 0.4389(2) 0.17836(14) 0.0342(12) Uani 0.823(3) 1 d G U P A 1
H31 H 1.019773 0.370894 0.144854 0.041 Uiso 0.823(3) 1 calc R U P A 1
C48 C 1.1421(4) 0.5376(3) 0.17010(13) 0.0355(11) Uani 0.823(3) 1 d G U P A 1
H32 H 1.184874 0.535581 0.131070 0.043 Uiso 0.823(3) 1 calc R U P A 1
C49 C 1.1771(4) 0.6393(2) 0.22018(16) 0.0344(12) Uani 0.823(3) 1 d G U P A 1
H33 H 1.243255 0.705286 0.214649 0.041 Uiso 0.823(3) 1 calc R U P A 1
C50 C 1.1131(4) 0.6423(3) 0.27851(14) 0.0314(11) Uani 0.823(3) 1 d G U P A 1
H34 H 1.136535 0.710306 0.312014 0.038 Uiso 0.823(3) 1 calc R U P A 1
N1 N 0.5533(4) 0.6489(3) 0.80006(17) 0.0395(8) Uani 1 1 d . . . . .
N2 N 0.4140(4) 0.3488(3) 0.70526(17) 0.0388(8) Uani 1 1 d . . . . .
N3 N 0.9457(4) 0.7547(3) 0.56690(15) 0.0307(7) Uani 1 1 d . . . . .
N4 N 0.0172(4) 0.2412(3) 0.93674(15) 0.0296(7) Uani 1 1 d . . . . .
O1 O 1.0254(3) 0.9238(2) 0.64601(13) 0.0385(7) Uani 1 1 d . . . . .
O2 O 0.8581(4) 0.5882(2) 0.48689(14) 0.0458(8) Uani 1 1 d . . . . .
O3 O -0.0670(3) 0.0743(2) 0.85602(13) 0.0361(7) Uani 1 1 d . . . . .
O4 O 0.1071(4) 0.4060(2) 1.01805(14) 0.0425(7) Uani 1 1 d . . . . .
Cl1 Cl 0.93852(15) 0.55079(11) 0.35963(6) 0.0352(3) Uani 0.823(3) 1 d . U P A 1
Cl2 Cl 0.85691(16) 0.31849(11) 0.24541(7) 0.0391(4) Uani 0.823(3) 1 d . U P A 1
Cl3 Cl 1.0739(10) 0.4596(8) 0.1424(4) 0.063(2) Uani 0.177(3) 1 d . U P A 2
Cl4 Cl 1.1618(12) 0.6867(8) 0.2559(5) 0.067(3) Uani 0.177(3) 1 d . U P A 2
C55 C 0.842(2) 0.3647(14) 0.2800(10) 0.053(6) Uani 0.177(3) 1 d G U P A 2
H35 H 0.776575 0.297535 0.284740 0.064 Uiso 0.177(3) 1 calc R U P A 2
C54 C 0.876(2) 0.4645(17) 0.3313(8) 0.062(6) Uani 0.177(3) 1 d G U P A 2
H36 H 0.834572 0.464190 0.370328 0.074 Uiso 0.177(3) 1 calc R U P A 2
C52 C 0.974(3) 0.5649(14) 0.3243(8) 0.054(6) Uani 0.177(3) 1 d G U P A 2
H37 H 0.997061 0.631679 0.358586 0.065 Uiso 0.177(3) 1 calc R U P A 2
C56 C 1.036(2) 0.5654(15) 0.2660(10) 0.037(6) Uani 0.177(3) 1 d G U P A 2
C53 C 1.002(3) 0.4655(19) 0.2147(8) 0.037(6) Uani 0.177(3) 1 d G U P A 2
C51 C 0.904(3) 0.3652(15) 0.2217(8) 0.060(6) Uani 0.177(3) 1 d G U P A 2
H38 H 0.881071 0.298371 0.187408 0.072 Uiso 0.177(3) 1 calc R U P A 2

loop_
_atom_site_aniso_label
_atom_site_aniso_U_11
_atom_site_aniso_U_22
_atom_site_aniso_U_33
_atom_site_aniso_U_23
_atom_site_aniso_U_13
_atom_site_aniso_U_12
C1 0.030(2) 0.038(2) 0.036(2) 0.0153(18) 0.0037(16) 0.0056(16)
C2 0.037(2) 0.044(2) 0.039(2) 0.0142(19) 0.0078(18) 0.0041(18)
C3 0.039(2) 0.048(3) 0.042(2) 0.010(2) 0.0091(19) 0.0069(19)
C4 0.036(2) 0.046(2) 0.038(2) 0.022(2) 0.0076(18) 0.0156(18)
C5 0.032(2) 0.041(2) 0.039(2) 0.0136(19) 0.0037(17) 0.0120(17)
C6 0.035(2) 0.034(2) 0.060(3) 0.021(2) 0.003(2) -0.0011(17)
C7 0.040(2) 0.037(2) 0.051(3) 0.015(2) 0.010(2) 0.0037(18)
C8 0.028(2) 0.031(2) 0.048(2) 0.0168(18) 0.0039(17) 0.0044(16)
C9 0.029(2) 0.043(2) 0.036(2) 0.0225(18) 0.0041(16) 0.0110(17)
C10 0.0231(18) 0.037(2) 0.050(2) 0.0219(19) -0.0001(17) 0.0049(16)
C11 0.0292(19) 0.034(2) 0.033(2) 0.0124(17) 0.0031(16) 0.0080(16)
C12 0.035(2) 0.030(2) 0.041(2) 0.0066(18) 0.0057(18) 0.0055(16)
C13 0.0254(19) 0.031(2) 0.037(2) 0.0104(17) 0.0009(16) 0.0060(15)
C14 0.0263(19) 0.036(2) 0.036(2) 0.0147(17) 0.0054(16) 0.0086(16)
C15 0.033(2) 0.041(2) 0.038(2) 0.0117(18) 0.0088(17) 0.0085(17)
C16 0.036(2) 0.040(2) 0.038(2) 0.0076(18) 0.0086(18) 0.0061(18)
C17 0.030(2) 0.054(3) 0.036(2) 0.024(2) 0.0130(17) 0.0207(18)
C18 0.030(2) 0.040(2) 0.041(2) 0.0176(19) 0.0088(17) 0.0111(17)
C19 0.040(2) 0.031(2) 0.063(3) 0.015(2) 0.004(2) -0.0006(17)
C20 0.044(2) 0.034(2) 0.052(3) 0.013(2) 0.014(2) 0.0048(18)
C21 0.032(2) 0.030(2) 0.045(2) 0.0152(18) 0.0081(17) 0.0058(16)
C22 0.030(2) 0.040(2) 0.039(2) 0.0229(18) 0.0127(17) 0.0144(16)
C23 0.027(2) 0.040(2) 0.049(2) 0.0203(19) 0.0057(17) 0.0121(16)
C24 0.030(2) 0.035(2) 0.036(2) 0.0160(18) 0.0050(16) 0.0107(16)
C25 0.031(2) 0.029(2) 0.041(2) 0.0136(18) 0.0104(17) 0.0048(15)
C26 0.035(2) 0.028(2) 0.043(2) 0.0082(18) -0.0063(17) 0.0102(16)
C27 0.0292(19) 0.0292(19) 0.0292(19) 0.0085(16) 0.0075(15) 0.0068(15)
C28 0.0244(18) 0.0231(18) 0.033(2) 0.0053(15) 0.0041(15) 0.0002(14)
C29 0.030(2) 0.0261(19) 0.034(2) 0.0061(16) -0.0004(16) 0.0016(15)
C30 0.0242(19) 0.032(2) 0.039(2) 0.0033(17) 0.0096(16) 0.0011(15)
C31 0.0235(19) 0.044(2) 0.041(2) 0.0045(18) 0.0027(16) 0.0105(16)
C32 0.029(2) 0.037(2) 0.034(2) 0.0068(17) 0.0027(16) 0.0102(16)
C33 0.0245(19) 0.038(2) 0.036(2) 0.0066(17) 0.0036(16) 0.0028(15)
C34 0.030(2) 0.042(2) 0.046(2) 0.0073(19) 0.0089(18) 0.0026(17)
C35 0.040(2) 0.062(3) 0.049(3) 0.021(2) 0.006(2) 0.021(2)
C36 0.0265(18) 0.0267(18) 0.0327(19) 0.0095(16) 0.0092(15) 0.0039(14)
C37 0.0240(18) 0.0265(18) 0.034(2) 0.0060(16) 0.0045(15) 0.0036(14)
C38 0.0301(19) 0.0291(19) 0.032(2) 0.0080(16) 0.0048(16) 0.0071(15)
C39 0.030(2) 0.030(2) 0.037(2) 0.0051(17) 0.0106(16) 0.0028(15)
C40 0.0226(18) 0.035(2) 0.042(2) 0.0043(17) 0.0096(16) 0.0033(15)
C41 0.0282(19) 0.031(2) 0.034(2) 0.0028(16) 0.0029(16) 0.0085(15)
C42 0.0271(19) 0.039(2) 0.034(2) 0.0115(17) 0.0041(16) 0.0046(16)
C43 0.035(2) 0.043(2) 0.044(2) 0.006(2) 0.0126(19) -0.0037(18)
C44 0.035(2) 0.061(3) 0.047(3) 0.018(2) 0.0038(19) 0.019(2)
C45 0.025(2) 0.043(3) 0.025(3) 0.013(2) 0.005(2) 0.013(2)
C46 0.028(2) 0.033(3) 0.032(3) 0.017(2) 0.003(2) 0.011(2)
C47 0.042(3) 0.039(3) 0.025(3) 0.010(2) 0.005(2) 0.017(2)
C48 0.037(3) 0.042(3) 0.036(3) 0.018(2) 0.008(2) 0.017(2)
C49 0.028(2) 0.048(3) 0.032(3) 0.016(2) 0.006(2) 0.011(2)
C50 0.030(3) 0.038(3) 0.028(3) 0.011(2) 0.002(2) 0.008(2)
N1 0.0313(18) 0.041(2) 0.045(2) 0.0090(16) 0.0036(15) 0.0069(15)
N2 0.0309(18) 0.039(2) 0.045(2) 0.0083(16) 0.0030(15) 0.0064(14)
N3 0.0317(17) 0.0290(17) 0.0333(17) 0.0101(14) 0.0064(14) 0.0044(13)
N4 0.0303(17) 0.0286(16) 0.0305(17) 0.0076(13) 0.0069(13) 0.0026(13)
O1 0.0432(16) 0.0369(16) 0.0356(15) 0.0097(12) 0.0061(12) 0.0032(13)
O2 0.0496(18) 0.0379(16) 0.0454(18) 0.0020(14) 0.0118(14) -0.0039(13)
O3 0.0393(16) 0.0331(15) 0.0359(15) 0.0083(12) 0.0067(12) 0.0030(12)
O4 0.0489(17) 0.0348(16) 0.0420(17) 0.0020(13) 0.0152(14) 0.0010(13)
Cl1 0.0320(6) 0.0447(7) 0.0333(7) 0.0129(5) 0.0089(5) 0.0124(5)
Cl2 0.0375(7) 0.0341(7) 0.0466(8) 0.0132(6) 0.0010(6) 0.0073(5)
Cl3 0.061(5) 0.072(5) 0.060(5) 0.021(4) 0.004(4) 0.023(4)
Cl4 0.065(5) 0.069(6) 0.071(6) 0.027(5) -0.002(5) 0.021(4)
C55 0.054(11) 0.061(11) 0.051(11) 0.023(9) 0.003(9) 0.021(9)
C54 0.064(11) 0.069(11) 0.053(11) 0.015(10) 0.008(9) 0.016(10)
C52 0.055(11) 0.059(11) 0.048(11) 0.015(10) 0.006(10) 0.003(9)
C56 0.048(10) 0.048(11) 0.025(10) 0.019(9) 0.018(9) 0.010(9)
C53 0.036(10) 0.041(10) 0.037(11) 0.020(9) 0.005(9) 0.001(8)
C51 0.055(11) 0.067(11) 0.057(11) 0.014(10) -0.007(10) 0.016(10)

loop_
_atom_type_symbol
_atom_type_description
_atom_type_scat_dispersion_real
_atom_type_scat_dispersion_imag
_atom_type_scat_source
C C 0.0033 0.0016 'International Tables Vol C Tables 4.2.6.8 and 6.1.1.4'
H H 0.0000 0.0000 'International Tables Vol C Tables 4.2.6.8 and 6.1.1.4'
N N 0.0061 0.0033 'International Tables Vol C Tables 4.2.6.8 and 6.1.1.4'
O O 0.0106 0.0060 'International Tables Vol C Tables 4.2.6.8 and 6.1.1.4'
Cl Cl 0.1484 0.1585 'International Tables Vol C Tables 4.2.6.8 and 6.1.1.4'

loop_
_geom_angle_atom_site_label_1
_geom_angle_atom_site_label_2
_geom_angle_atom_site_label_3
_geom_angle
_geom_angle_site_symmetry_1
_geom_angle_site_symmetry_3
_geom_angle_publ_flag
C2 C1 C9 120.0(4) . . ?
C2 C1 C11 120.1(4) . . ?
C9 C1 C11 119.8(4) . . ?
C3 C2 C1 121.1(4) . . ?
C4 C3 C2 120.5(4) . . ?
C3 C4 N1 118.7(4) . . ?
C3 C4 C10 120.4(4) . . ?
N1 C4 C10 120.9(4) . . ?
C6 C5 C10 120.1(4) . . ?
C6 C5 C13 123.1(4) . . ?
C10 C5 C13 116.9(4) . . ?
C5 C6 C7 121.0(4) . . ?
C8 C7 C6 119.6(4) . . ?
C7 C8 C9 120.1(4) . . ?
C7 C8 C12 119.7(4) . . ?
C9 C8 C12 120.2(3) . . ?
C8 C9 C1 121.2(4) . . ?
C8 C9 C10 119.6(4) . . ?
C1 C9 C10 119.1(4) . . ?
C5 C10 C9 119.4(4) . . ?
C5 C10 C4 122.0(4) . . ?
C9 C10 C4 118.6(4) . . ?
O1 C11 N3 120.2(3) . . ?
O1 C11 C1 122.5(4) . . ?
N3 C11 C1 117.2(3) . . ?
O2 C12 N3 120.1(4) . . ?
O2 C12 C8 123.2(4) . . ?
N3 C12 C8 116.7(3) . . ?
N2 C13 C26 127.8(4) . . ?
N2 C13 C5 117.3(4) . . ?
C26 C13 C5 114.9(3) . . ?
C15 C14 C22 120.4(4) . . ?
C15 C14 C24 119.6(4) . . ?
C22 C14 C24 119.9(3) . . ?
C16 C15 C14 120.6(4) . . ?
C17 C16 C15 120.6(4) . . ?
C16 C17 N2 118.2(4) . . ?
C16 C17 C23 120.5(4) . . ?
N2 C17 C23 121.3(4) . . ?
C19 C18 C23 120.0(4) . . ?
C19 C18 C26 123.2(4) . . ?
C23 C18 C26 116.8(4) . . ?
C18 C19 C20 121.2(4) . . ?
C21 C20 C19 119.5(4) . . ?
C20 C21 C22 120.0(4) . . ?
C20 C21 C25 119.5(4) . . ?
C22 C21 C25 120.5(3) . . ?
C21 C22 C14 121.3(3) . . ?
C21 C22 C23 119.8(4) . . ?
C14 C22 C23 118.9(4) . . ?
C18 C23 C22 119.4(4) . . ?
C18 C23 C17 121.8(4) . . ?
C22 C23 C17 118.8(4) . . ?
O3 C24 N4 120.3(3) . . ?
O3 C24 C14 122.8(4) . . ?
N4 C24 C14 116.8(3) . . ?
O4 C25 N4 120.3(3) . . ?
O4 C25 C21 123.5(4) . . ?
N4 C25 C21 116.1(3) . . ?
N1 C26 C13 127.5(4) . . ?
N1 C26 C18 117.7(4) . . ?
C13 C26 C18 114.8(3) . . ?
C28 C27 C32 121.8(3) . . ?
C28 C27 N3 119.0(3) . . ?
C32 C27 N3 119.1(3) . . ?
C27 C28 C29 118.3(3) . . ?
C27 C28 C33 122.6(3) . . ?
C29 C28 C33 119.0(3) . . ?
C30 C29 C28 121.8(4) . . ?
C29 C30 C31 118.3(4) . . ?
C29 C30 C34 120.8(4) . . ?
C31 C30 C34 121.0(3) . . ?
C30 C31 C32 121.8(3) . . ?
C27 C32 C31 118.0(3) . . ?
C27 C32 C35 120.9(4) . . ?
C31 C32 C35 121.1(3) . . ?
C41 C36 C37 121.8(3) . . ?
C41 C36 N4 120.0(3) . . ?
C37 C36 N4 118.1(3) . . ?
C38 C37 C36 117.8(3) . . ?
C38 C37 C42 119.8(3) . . ?
C36 C37 C42 122.4(3) . . ?
C39 C38 C37 121.8(3) . . ?
C40 C39 C38 118.6(3) . . ?
C40 C39 C43 120.7(3) . . ?
C38 C39 C43 120.7(4) . . ?
C39 C40 C41 121.7(3) . . ?
C40 C41 C36 118.2(3) . . ?
C40 C41 C44 120.4(3) . . ?
C36 C41 C44 121.3(4) . . ?
C46 C45 C50 120.0 . . ?
C46 C45 Cl1 121.5(2) . . ?
C50 C45 Cl1 118.5(2) . . ?
C45 C46 C47 120.0 . . ?
C45 C46 Cl2 121.1(2) . . ?
C47 C46 Cl2 118.9(2) . . ?
C46 C47 C48 120.0 . . ?
C47 C48 C49 120.0 . . ?
C50 C49 C48 120.0 . . ?
C49 C50 C45 120.0 . . ?
C26 N1 C4 117.7(4) . . ?
C13 N2 C17 117.5(4) . . ?
C11 N3 C12 124.4(3) . . ?
C11 N3 C27 118.4(3) . . ?
C12 N3 C27 117.1(3) . . ?
C24 N4 C25 124.9(3) . . ?
C24 N4 C36 118.3(3) . . ?
C25 N4 C36 116.6(3) . . ?
C54 C55 C51 120.0 . . ?
C55 C54 C52 120.0 . . ?
C56 C52 C54 120.0 . . ?
C52 C56 C53 120.0 . . ?
C52 C56 Cl4 121.5(12) . . ?
C53 C56 Cl4 118.5(12) . . ?
C56 C53 C51 120.0 . . ?
C56 C53 Cl3 122.6(13) . . ?
C51 C53 Cl3 117.4(13) . . ?
C53 C51 C55 120.0 . . ?

loop_
_geom_bond_atom_site_label_1
_geom_bond_atom_site_label_2
_geom_bond_distance
_geom_bond_site_symmetry_2
_geom_bond_publ_flag
C1 C2 1.390(6) . ?
C1 C9 1.407(5) . ?
C1 C11 1.472(5) . ?
C2 C3 1.382(6) . ?
C3 C4 1.368(6) . ?
C4 N1 1.400(5) . ?
C4 C10 1.430(6) . ?
C5 C6 1.372(6) . ?
C5 C10 1.394(6) . ?
C5 C13 1.482(6) . ?
C6 C7 1.411(6) . ?
C7 C8 1.380(5) . ?
C8 C9 1.400(6) . ?
C8 C12 1.477(6) . ?
C9 C10 1.425(5) . ?
C11 O1 1.221(4) . ?
C11 N3 1.400(5) . ?
C12 O2 1.214(5) . ?
C12 N3 1.405(5) . ?
C13 N2 1.275(5) . ?
C13 C26 1.465(6) . ?
C14 C15 1.389(5) . ?
C14 C22 1.409(5) . ?
C14 C24 1.467(5) . ?
C15 C16 1.388(5) . ?
C16 C17 1.366(6) . ?
C17 N2 1.401(5) . ?
C17 C23 1.430(6) . ?
C18 C19 1.378(6) . ?
C18 C23 1.392(6) . ?
C18 C26 1.491(6) . ?
C19 C20 1.401(6) . ?
C20 C21 1.389(6) . ?
C21 C22 1.397(6) . ?
C21 C25 1.475(5) . ?
C22 C23 1.421(5) . ?
C24 O3 1.218(4) . ?
C24 N4 1.406(5) . ?
C25 O4 1.212(5) . ?
C25 N4 1.408(5) . ?
C26 N1 1.278(5) . ?
C27 C28 1.386(5) . ?
C27 C32 1.388(5) . ?
C27 N3 1.447(5) . ?
C28 C29 1.387(5) . ?
C28 C33 1.498(5) . ?
C29 C30 1.383(5) . ?
C30 C31 1.388(5) . ?
C30 C34 1.509(5) . ?
C31 C32 1.390(5) . ?
C32 C35 1.501(5) . ?
C36 C41 1.390(5) . ?
C36 C37 1.393(5) . ?
C36 N4 1.448(5) . ?
C37 C38 1.389(5) . ?
C37 C42 1.501(5) . ?
C38 C39 1.386(5) . ?
C39 C40 1.383(5) . ?
C39 C43 1.508(5) . ?
C40 C41 1.386(5) . ?
C41 C44 1.505(5) . ?
C45 C46 1.3900 . ?
C45 C50 1.3900 . ?
C45 Cl1 1.715(3) . ?
C46 C47 1.3900 . ?
C46 Cl2 1.721(3) . ?
C47 C48 1.3900 . ?
C48 C49 1.3900 . ?
C49 C50 1.3900 . ?
Cl3 C53 1.692(16) . ?
Cl4 C56 1.724(16) . ?
C55 C54 1.3900 . ?
C55 C51 1.3900 . ?
C54 C52 1.3900 . ?
C52 C56 1.3900 . ?
C56 C53 1.3900 . ?
C53 C51 1.3900 . ?

loop_
_geom_torsion_atom_site_label_1
_geom_torsion_atom_site_label_2
_geom_torsion_atom_site_label_3
_geom_torsion_atom_site_label_4
_geom_torsion
_geom_torsion_site_symmetry_1
_geom_torsion_site_symmetry_2
_geom_torsion_site_symmetry_3
_geom_torsion_site_symmetry_4
_geom_torsion_publ_flag
C9 C1 C2 C3 2.5(6) . . . . ?
C11 C1 C2 C3 -174.3(4) . . . . ?
C1 C2 C3 C4 1.8(6) . . . . ?
C2 C3 C4 N1 175.6(4) . . . . ?
C2 C3 C4 C10 -4.6(6) . . . . ?
C10 C5 C6 C7 1.8(6) . . . . ?
C13 C5 C6 C7 -176.7(3) . . . . ?
C5 C6 C7 C8 1.2(6) . . . . ?
C6 C7 C8 C9 -2.8(6) . . . . ?
C6 C7 C8 C12 175.8(4) . . . . ?
C7 C8 C9 C1 -179.9(4) . . . . ?
C12 C8 C9 C1 1.4(5) . . . . ?
C7 C8 C9 C10 1.5(5) . . . . ?
C12 C8 C9 C10 -177.2(3) . . . . ?
C2 C1 C9 C8 177.5(4) . . . . ?
C11 C1 C9 C8 -5.6(5) . . . . ?
C2 C1 C9 C10 -3.9(5) . . . . ?
C11 C1 C9 C10 173.0(3) . . . . ?
C6 C5 C10 C9 -3.1(6) . . . . ?
C13 C5 C10 C9 175.4(3) . . . . ?
C6 C5 C10 C4 178.7(4) . . . . ?
C13 C5 C10 C4 -2.8(5) . . . . ?
C8 C9 C10 C5 1.5(5) . . . . ?
C1 C9 C10 C5 -177.1(3) . . . . ?
C8 C9 C10 C4 179.7(3) . . . . ?
C1 C9 C10 C4 1.1(5) . . . . ?
C3 C4 C10 C5 -178.6(4) . . . . ?
N1 C4 C10 C5 1.1(6) . . . . ?
C3 C4 C10 C9 3.1(5) . . . . ?
N1 C4 C10 C9 -177.1(3) . . . . ?
C2 C1 C11 O1 2.5(6) . . . . ?
C9 C1 C11 O1 -174.4(3) . . . . ?
C2 C1 C11 N3 -178.7(3) . . . . ?
C9 C1 C11 N3 4.4(5) . . . . ?
C7 C8 C12 O2 4.2(6) . . . . ?
C9 C8 C12 O2 -177.1(4) . . . . ?
C7 C8 C12 N3 -174.9(3) . . . . ?
C9 C8 C12 N3 3.8(5) . . . . ?
C6 C5 C13 N2 2.0(6) . . . . ?
C10 C5 C13 N2 -176.5(3) . . . . ?
C6 C5 C13 C26 -179.6(4) . . . . ?
C10 C5 C13 C26 1.9(5) . . . . ?
C22 C14 C15 C16 -1.4(6) . . . . ?
C24 C14 C15 C16 175.4(3) . . . . ?
C14 C15 C16 C17 -2.6(6) . . . . ?
C15 C16 C17 N2 -175.3(3) . . . . ?
C15 C16 C17 C23 4.7(6) . . . . ?
C23 C18 C19 C20 -2.2(6) . . . . ?
C26 C18 C19 C20 176.6(4) . . . . ?
C18 C19 C20 C21 -0.5(6) . . . . ?
C19 C20 C21 C22 1.8(6) . . . . ?
C19 C20 C21 C25 -177.7(4) . . . . ?
C20 C21 C22 C14 -179.2(4) . . . . ?
C25 C21 C22 C14 0.3(6) . . . . ?
C20 C21 C22 C23 -0.3(6) . . . . ?
C25 C21 C22 C23 179.2(3) . . . . ?
C15 C14 C22 C21 -177.8(3) . . . . ?
C24 C14 C22 C21 5.3(5) . . . . ?
C15 C14 C22 C23 3.2(5) . . . . ?
C24 C14 C22 C23 -173.6(3) . . . . ?
C19 C18 C23 C22 3.6(6) . . . . ?
C26 C18 C23 C22 -175.3(3) . . . . ?
C19 C18 C23 C17 -178.7(4) . . . . ?
C26 C18 C23 C17 2.5(5) . . . . ?
C21 C22 C23 C18 -2.3(5) . . . . ?
C14 C22 C23 C18 176.6(3) . . . . ?
C21 C22 C23 C17 179.8(3) . . . . ?
C14 C22 C23 C17 -1.2(5) . . . . ?
C16 C17 C23 C18 179.5(4) . . . . ?
N2 C17 C23 C18 -0.5(6) . . . . ?
C16 C17 C23 C22 -2.7(5) . . . . ?
N2 C17 C23 C22 177.3(3) . . . . ?
C15 C14 C24 O3 -3.2(5) . . . . ?
C22 C14 C24 O3 173.6(3) . . . . ?
C15 C14 C24 N4 177.5(3) . . . . ?
C22 C14 C24 N4 -5.7(5) . . . . ?
C20 C21 C25 O4 -4.9(6) . . . . ?
C22 C21 C25 O4 175.6(4) . . . . ?
C20 C21 C25 N4 174.3(3) . . . . ?
C22 C21 C25 N4 -5.2(5) . . . . ?
N2 C13 C26 N1 179.0(4) . . . . ?
C5 C13 C26 N1 0.8(6) . . . . ?
N2 C13 C26 C18 -2.5(6) . . . . ?
C5 C13 C26 C18 179.3(3) . . . . ?
C19 C18 C26 N1 -1.4(6) . . . . ?
C23 C18 C26 N1 177.4(3) . . . . ?
C19 C18 C26 C13 180.0(4) . . . . ?
C23 C18 C26 C13 -1.2(5) . . . . ?
C32 C27 C28 C29 0.2(5) . . . . ?
N3 C27 C28 C29 -177.6(3) . . . . ?
C32 C27 C28 C33 179.5(3) . . . . ?
N3 C27 C28 C33 1.6(5) . . . . ?
C27 C28 C29 C30 0.1(5) . . . . ?
C33 C28 C29 C30 -179.2(3) . . . . ?
C28 C29 C30 C31 -0.3(6) . . . . ?
C28 C29 C30 C34 179.4(3) . . . . ?
C29 C30 C31 C32 0.2(6) . . . . ?
C34 C30 C31 C32 -179.5(4) . . . . ?
C28 C27 C32 C31 -0.3(6) . . . . ?
N3 C27 C32 C31 177.5(3) . . . . ?
C28 C27 C32 C35 -179.5(4) . . . . ?
N3 C27 C32 C35 -1.6(6) . . . . ?
C30 C31 C32 C27 0.1(6) . . . . ?
C30 C31 C32 C35 179.3(4) . . . . ?
C41 C36 C37 C38 -2.2(5) . . . . ?
N4 C36 C37 C38 176.0(3) . . . . ?
C41 C36 C37 C42 178.1(3) . . . . ?
N4 C36 C37 C42 -3.7(5) . . . . ?
C36 C37 C38 C39 1.1(5) . . . . ?
C42 C37 C38 C39 -179.2(3) . . . . ?
C37 C38 C39 C40 1.0(6) . . . . ?
C37 C38 C39 C43 -178.5(3) . . . . ?
C38 C39 C40 C41 -2.1(6) . . . . ?
C43 C39 C40 C41 177.4(4) . . . . ?
C39 C40 C41 C36 1.1(6) . . . . ?
C39 C40 C41 C44 -179.5(4) . . . . ?
C37 C36 C41 C40 1.1(5) . . . . ?
N4 C36 C41 C40 -177.0(3) . . . . ?
C37 C36 C41 C44 -178.3(4) . . . . ?
N4 C36 C41 C44 3.5(5) . . . . ?
C50 C45 C46 C47 0.0 . . . . ?
Cl1 C45 C46 C47 -179.7(3) . . . . ?
C50 C45 C46 Cl2 -179.9(3) . . . . ?
Cl1 C45 C46 Cl2 0.4(2) . . . . ?
C45 C46 C47 C48 0.0 . . . . ?
Cl2 C46 C47 C48 179.9(3) . . . . ?
C46 C47 C48 C49 0.0 . . . . ?
C47 C48 C49 C50 0.0 . . . . ?
C48 C49 C50 C45 0.0 . . . . ?
C46 C45 C50 C49 0.0 . . . . ?
Cl1 C45 C50 C49 179.7(3) . . . . ?
C13 C26 N1 C4 -2.5(6) . . . . ?
C18 C26 N1 C4 179.0(3) . . . . ?
C3 C4 N1 C26 -178.7(4) . . . . ?
C10 C4 N1 C26 1.6(5) . . . . ?
C26 C13 N2 C17 4.5(6) . . . . ?
C5 C13 N2 C17 -177.3(3) . . . . ?
C16 C17 N2 C13 177.0(3) . . . . ?
C23 C17 N2 C13 -2.9(5) . . . . ?
O1 C11 N3 C12 179.9(3) . . . . ?
C1 C11 N3 C12 1.0(5) . . . . ?
O1 C11 N3 C27 -0.8(5) . . . . ?
C1 C11 N3 C27 -179.6(3) . . . . ?
O2 C12 N3 C11 175.9(4) . . . . ?
C8 C12 N3 C11 -5.1(5) . . . . ?
O2 C12 N3 C27 -3.5(5) . . . . ?
C8 C12 N3 C27 175.6(3) . . . . ?
C28 C27 N3 C11 -101.9(4) . . . . ?
C32 C27 N3 C11 80.2(4) . . . . ?
C28 C27 N3 C12 77.5(4) . . . . ?
C32 C27 N3 C12 -100.5(4) . . . . ?
O3 C24 N4 C25 -178.9(3) . . . . ?
C14 C24 N4 C25 0.4(5) . . . . ?
O3 C24 N4 C36 5.1(5) . . . . ?
C14 C24 N4 C36 -175.6(3) . . . . ?
O4 C25 N4 C24 -175.9(3) . . . . ?
C21 C25 N4 C24 4.9(5) . . . . ?
O4 C25 N4 C36 0.2(5) . . . . ?
C21 C25 N4 C36 -179.0(3) . . . . ?
C41 C36 N4 C24 -78.0(4) . . . . ?
C37 C36 N4 C24 103.8(4) . . . . ?
C41 C36 N4 C25 105.7(4) . . . . ?
C37 C36 N4 C25 -72.6(4) . . . . ?
C51 C55 C54 C52 0.0 . . . . ?
C55 C54 C52 C56 0.0 . . . . ?
C54 C52 C56 C53 0.0 . . . . ?
C54 C52 C56 Cl4 -178.4(16) . . . . ?
C52 C56 C53 C51 0.0 . . . . ?
Cl4 C56 C53 C51 178.5(15) . . . . ?
C52 C56 C53 Cl3 -179.9(17) . . . . ?
Cl4 C56 C53 Cl3 -1.4(14) . . . . ?
C56 C53 C51 C55 0.0 . . . . ?
Cl3 C53 C51 C55 179.9(16) . . . . ?
C54 C55 C51 C53 0.0 . . . . ?
